data_4110887
loop_
_publ_author_name
'Ki-Chul Son'
'Young-Joo Lee'
'Minserk Cheong'
'Jaejung Ko'
'Sang Ook Kang'

_publ_section_title
;
 Constrained-Geometry Aluminum Complexes with \h5;\h1-Coordination:
 Syntheses, Structures, and Theoretical Studies of Dicarbollylamino
 Aluminum(III) Complexes
;
_journal_name_full 'Journal of the American Chemical Society'
_journal_page_first 12086
_journal_page_last 12087
_journal_paper_doi 10.1021/ja064696t
_journal_volume 128
_journal_year 2006
_chemical_formula_sum 'C7 H23 Al B9 N'
_chemical_formula_weight 245.53
_chemical_name_systematic
;
 ?
;
_space_group_IT_number 14
_symmetry_cell_setting monoclinic
_symmetry_space_group_name_Hall '-P 2yn'
_symmetry_space_group_name_H-M 'P 1 21/n 1'
_atom_sites_solution_hydrogens geom
_atom_sites_solution_primary direct
_atom_sites_solution_secondary difmap
_audit_creation_method SHELXL-97
_cell_angle_alpha 90.00
_cell_angle_beta 92.013(3)
_cell_angle_gamma 90.00
_cell_formula_units_Z 4
_cell_length_a 7.8871(9)
_cell_length_b 15.6252(19)
_cell_length_c 12.3519(15)
_cell_measurement_reflns_used 1698
_cell_measurement_temperature 293(2)
_cell_measurement_theta_max 23.697
_cell_measurement_theta_min 2.607
_cell_volume 1521.3(3)
_computing_cell_refinement 'SMART (Bruker, 1999)'
_computing_data_collection 'SMART (Bruker, 1999)'
_computing_data_reduction 'SAINT-Plus (Bruker, 1999)'
_computing_molecular_graphics 'Ortep-3 for Windows (Farrugia, 1997)'
_computing_publication_material 'SHELXL-97 (Sheldrick, 1997)'
_computing_structure_refinement 'SHELXL-97 (Sheldrick, 1997)'
_computing_structure_solution 'SHELXS-97 (Sheldrick, 1997)'
_diffrn_ambient_temperature 293(2)
_diffrn_measured_fraction_theta_full 0.997
_diffrn_measured_fraction_theta_max 0.997
_diffrn_measurement_device_type 'Bruker SMART 1000 CCD diffractometer'
_diffrn_measurement_method \w-scans
_diffrn_radiation_monochromator graphite
_diffrn_radiation_source 'fine-focus sealed tube'
_diffrn_radiation_type MoK\a
_diffrn_radiation_wavelength 0.71073
_diffrn_reflns_av_R_equivalents 0.0477
_diffrn_reflns_av_sigmaI/netI 0.0629
_diffrn_reflns_limit_h_max 5
_diffrn_reflns_limit_h_min -10
_diffrn_reflns_limit_k_max 20
_diffrn_reflns_limit_k_min -20
_diffrn_reflns_limit_l_max 15
_diffrn_reflns_limit_l_min -16
_diffrn_reflns_number 10914
_diffrn_reflns_theta_full 28.34
_diffrn_reflns_theta_max 28.34
_diffrn_reflns_theta_min 2.10
_exptl_absorpt_coefficient_mu 0.106
_exptl_absorpt_correction_T_max 0.9588
_exptl_absorpt_correction_T_min 0.9539
_exptl_absorpt_correction_type multi-scan
_exptl_crystal_colour colorless
_exptl_crystal_density_diffrn 1.072
_exptl_crystal_description block
_exptl_crystal_F_000 520
_exptl_crystal_size_max 0.45
_exptl_crystal_size_mid 0.45
_exptl_crystal_size_min 0.40
_refine_diff_density_max 0.581
_refine_diff_density_min -0.264
_refine_diff_density_rms 0.051
_refine_ls_extinction_method none
_refine_ls_goodness_of_fit_ref 1.053
_refine_ls_hydrogen_treatment constr
_refine_ls_matrix_type full
_refine_ls_number_parameters 176
_refine_ls_number_reflns 3793
_refine_ls_number_restraints 0
_refine_ls_restrained_S_all 1.053
_refine_ls_R_factor_all 0.1351
_refine_ls_R_factor_gt 0.0662
_refine_ls_shift/su_max 0.000
_refine_ls_shift/su_mean 0.000
_refine_ls_structure_factor_coef Fsqd
_refine_ls_weighting_details 'calc w=1/[\s^2^(Fo^2^)+(0.1051P)^2^+0.0868P] where P=(Fo^2^+2Fc^2^)/3'
_refine_ls_weighting_scheme calc
_refine_ls_wR_factor_gt 0.1758
_refine_ls_wR_factor_ref 0.2109
_reflns_number_gt 1954
_reflns_number_total 3793
_reflns_threshold_expression >2sigma(I)
_cod_data_source_file ja064696tsi20060713_083320.cif
_cod_data_source_block 2b
_cod_depositor_comments
;
The following automatic conversions were performed:

'_exptl_absorpt_correction_type' value 'multi scan' changed to
'multi-scan' according to the built-in table from CIF Core dictionary
named 'cif_core.dic' version 2.4.1 from 2010-06-29.

Automatic conversion script
Id: cif_fix_values 1715 2011-07-08 13:25:40Z adriana 
;
_cod_database_code 4110887

loop_
_symmetry_equiv_pos_as_xyz
'x, y, z'
'-x+1/2, y+1/2, -z+1/2'
'-x, -y, -z'
'x-1/2, -y-1/2, z-1/2'

loop_
_atom_site_label
_atom_site_type_symbol
_atom_site_fract_x
_atom_site_fract_y
_atom_site_fract_z
_atom_site_U_iso_or_equiv
_atom_site_adp_type
_atom_site_occupancy
_atom_site_symmetry_multiplicity
_atom_site_calc_flag
_atom_site_refinement_flags
Al1 Al 0.54765(10) 0.29192(5) 0.85146(6) 0.0472(3) Uani 1 1 d .
N1 N 0.3657(3) 0.33629(14) 0.74124(19) 0.0537(6) Uani 1 1 d .
B1 B 0.6634(6) 0.0510(3) 0.7402(3) 0.0828(14) Uani 1 1 d .
H1 H 0.6958 -0.0131 0.7105 0.099 Uiso 1 1 calc R
B2 B 0.4583(5) 0.0915(2) 0.7238(3) 0.0624(10) Uani 1 1 d .
H2 H 0.3544 0.0552 0.6837 0.075 Uiso 1 1 calc R
B3 B 0.5434(5) 0.0656(2) 0.8543(3) 0.0651(10) Uani 1 1 d .
H3 H 0.4956 0.0108 0.9000 0.078 Uiso 1 1 calc R
B4 B 0.7574(5) 0.0944(3) 0.8619(3) 0.0734(12) Uani 1 1 d .
H4 H 0.8513 0.0583 0.9114 0.088 Uiso 1 1 calc R
B5 B 0.8071(5) 0.1392(3) 0.7361(3) 0.0841(14) Uani 1 1 d .
H5 H 0.9343 0.1329 0.7033 0.101 Uiso 1 1 calc R
B6 B 0.6210(5) 0.1370(3) 0.6505(3) 0.0706(11) Uani 1 1 d .
H6 H 0.6255 0.1303 0.5620 0.085 Uiso 1 1 calc R
B9 B 0.6049(4) 0.1620(2) 0.9203(3) 0.0491(8) Uani 1 1 d .
H9 H 0.5958 0.1668 1.0087 0.059 Uiso 1 1 calc R
B10 B 0.7718(4) 0.2075(3) 0.8485(3) 0.0606(9) Uani 1 1 d .
H10 H 0.8785 0.2421 0.8882 0.073 Uiso 1 1 calc R
B11 B 0.6835(4) 0.2317(3) 0.7182(3) 0.0592(9) Uani 1 1 d .
H11 H 0.7294 0.2849 0.6687 0.071 Uiso 1 1 calc R
C7 C 0.4822(3) 0.19866(16) 0.7169(2) 0.0446(6) Uani 1 1 d .
C8 C 0.4360(3) 0.15923(16) 0.8334(2) 0.0470(6) Uani 1 1 d .
C12 C 0.2599(4) 0.1607(2) 0.8756(3) 0.0761(10) Uani 1 1 d .
H12A H 0.2486 0.2086 0.9235 0.114 Uiso 1 1 calc R
H12B H 0.2394 0.1087 0.9142 0.114 Uiso 1 1 calc R
H12C H 0.1790 0.1659 0.8160 0.114 Uiso 1 1 calc R
C13 C 0.3537(4) 0.25932(17) 0.6675(2) 0.0529(7) Uani 1 1 d .
H13A H 0.2408 0.2347 0.6668 0.064 Uiso 1 1 calc R
H13B H 0.3818 0.2743 0.5941 0.064 Uiso 1 1 calc R
C14 C 0.1970(4) 0.3597(2) 0.7851(3) 0.0795(11) Uani 1 1 d .
H14A H 0.1223 0.3785 0.7268 0.119 Uiso 1 1 calc R
H14B H 0.2118 0.4050 0.8371 0.119 Uiso 1 1 calc R
H14C H 0.1490 0.3107 0.8194 0.119 Uiso 1 1 calc R
C15 C 0.4291(5) 0.4133(2) 0.6832(3) 0.0869(12) Uani 1 1 d .
H15A H 0.5315 0.3990 0.6475 0.130 Uiso 1 1 calc R
H15B H 0.4517 0.4585 0.7344 0.130 Uiso 1 1 calc R
H15C H 0.3447 0.4319 0.6304 0.130 Uiso 1 1 calc R
C16 C 0.5624(5) 0.38170(19) 0.9583(3) 0.0750(10) Uani 1 1 d .
H16A H 0.5404 0.4359 0.9239 0.112 Uiso 1 1 calc R
H16B H 0.6741 0.3821 0.9919 0.112 Uiso 1 1 calc R
H16C H 0.4801 0.3718 1.0124 0.112 Uiso 1 1 calc R

loop_
_atom_site_aniso_label
_atom_site_aniso_U_11
_atom_site_aniso_U_22
_atom_site_aniso_U_33
_atom_site_aniso_U_23
_atom_site_aniso_U_13
_atom_site_aniso_U_12
Al1 0.0504(5) 0.0508(5) 0.0399(5) -0.0023(4) -0.0061(3) -0.0053(4)
N1 0.0598(16) 0.0427(12) 0.0576(15) 0.0091(11) -0.0103(11) -0.0039(11)
B1 0.102(3) 0.085(3) 0.060(2) -0.026(2) -0.028(2) 0.039(2)
B2 0.084(3) 0.0468(18) 0.055(2) -0.0069(16) -0.0264(17) 0.0036(16)
B3 0.089(3) 0.0484(19) 0.056(2) -0.0012(16) -0.0251(18) 0.0111(18)
B4 0.075(3) 0.089(3) 0.055(2) -0.016(2) -0.0233(18) 0.040(2)
B5 0.062(2) 0.139(4) 0.051(2) -0.026(2) -0.0041(17) 0.039(3)
B6 0.075(3) 0.097(3) 0.0390(19) -0.0193(19) -0.0092(16) 0.025(2)
B9 0.0505(18) 0.0572(19) 0.0385(16) -0.0015(14) -0.0130(13) 0.0087(14)
B10 0.0380(17) 0.098(3) 0.0451(18) -0.0130(19) -0.0066(13) 0.0027(17)
B11 0.0434(18) 0.094(3) 0.0401(17) -0.0066(17) -0.0006(13) -0.0064(17)
C7 0.0452(15) 0.0535(15) 0.0344(13) -0.0013(11) -0.0100(10) -0.0017(11)
C8 0.0518(17) 0.0460(15) 0.0425(15) 0.0015(12) -0.0089(11) -0.0044(12)
C12 0.058(2) 0.082(2) 0.088(3) 0.017(2) -0.0037(17) -0.0122(17)
C13 0.0561(17) 0.0537(16) 0.0476(16) 0.0061(13) -0.0171(12) -0.0028(13)
C14 0.072(2) 0.070(2) 0.095(3) 0.0057(19) -0.0049(19) 0.0276(18)
C15 0.123(3) 0.057(2) 0.079(2) 0.0262(18) -0.028(2) -0.0210(19)
C16 0.106(3) 0.0630(19) 0.055(2) -0.0110(16) -0.0062(18) -0.0061(19)

loop_
_atom_type_symbol
_atom_type_description
_atom_type_scat_dispersion_real
_atom_type_scat_dispersion_imag
_atom_type_scat_source
C C 0.0033 0.0016 'International Tables Vol C Tables 4.2.6.8 and 6.1.1.4'
H H 0.0000 0.0000 'International Tables Vol C Tables 4.2.6.8 and 6.1.1.4'
B B 0.0013 0.0007 'International Tables Vol C Tables 4.2.6.8 and 6.1.1.4'
N N 0.0061 0.0033 'International Tables Vol C Tables 4.2.6.8 and 6.1.1.4'
Al Al 0.0645 0.0514 'International Tables Vol C Tables 4.2.6.8 and 6.1.1.4'

loop_
_geom_angle_atom_site_label_1
_geom_angle_atom_site_label_2
_geom_angle_atom_site_label_3
_geom_angle
C16 Al1 N1 103.37(13)
C16 Al1 B11 143.35(15)
N1 Al1 B11 89.76(12)
C16 Al1 B10 114.64(15)
N1 Al1 B10 136.81(12)
B11 Al1 B10 47.35(13)
C16 Al1 B9 113.16(14)
N1 Al1 B9 132.93(11)
B11 Al1 B9 78.46(14)
B10 Al1 B9 46.69(13)
C16 Al1 C7 168.95(13)
N1 Al1 C7 66.13(9)
B11 Al1 C7 43.91(11)
B10 Al1 C7 76.39(11)
B9 Al1 C7 74.46(10)
C16 Al1 C8 138.53(13)
N1 Al1 C8 89.06(10)
B11 Al1 C8 74.52(12)
B10 Al1 C8 76.12(12)
B9 Al1 C8 43.88(10)
C7 Al1 C8 41.99(9)
C15 N1 C14 107.0(3)
C15 N1 C13 111.5(2)
C14 N1 C13 112.0(2)
C15 N1 Al1 110.51(19)
C14 N1 Al1 116.7(2)
C13 N1 Al1 99.06(15)
B3 B1 B2 61.1(2)
B3 B1 B6 108.2(3)
B2 B1 B6 59.8(2)
B3 B1 B5 106.6(3)
B2 B1 B5 107.7(3)
B6 B1 B5 60.1(2)
B3 B1 B4 59.3(2)
B2 B1 B4 108.4(3)
B6 B1 B4 107.6(3)
B5 B1 B4 59.1(2)
B3 B1 H1 121.9
B2 B1 H1 121.1
B6 B1 H1 121.7
B5 B1 H1 122.6
B4 B1 H1 122.1
C7 B2 C8 56.45(15)
C7 B2 B1 105.1(3)
C8 B2 B1 104.5(2)
C7 B2 B6 59.0(2)
C8 B2 B6 104.6(2)
B1 B2 B6 60.8(2)
C7 B2 B3 103.4(2)
C8 B2 B3 58.24(18)
B1 B2 B3 59.4(2)
B6 B2 B3 107.6(3)
C7 B2 H2 124.9
C8 B2 H2 124.9
B1 B2 H2 122.7
B6 B2 H2 121.7
B3 B2 H2 123.0
C8 B3 B1 105.7(3)
C8 B3 B4 105.1(3)
B1 B3 B4 61.7(2)
C8 B3 B2 59.75(18)
B1 B3 B2 59.5(2)
B4 B3 B2 109.0(3)
C8 B3 B9 57.80(16)
B1 B3 B9 109.6(3)
B4 B3 B9 60.5(2)
B2 B3 B9 108.3(2)
C8 B3 H3 124.6
B1 B3 H3 121.3
B4 B3 H3 121.4
B2 B3 H3 121.2
B9 B3 H3 121.3
B3 B4 B5 107.4(3)
B3 B4 B9 60.48(19)
B5 B4 B9 107.3(3)
B3 B4 B10 108.4(2)
B5 B4 B10 60.4(2)
B9 B4 B10 59.50(19)
B3 B4 B1 59.0(2)
B5 B4 B1 60.5(3)
B9 B4 B1 107.5(3)
B10 B4 B1 109.0(3)
B3 B4 H4 121.9
B5 B4 H4 121.9
B9 B4 H4 122.2
B10 B4 H4 121.1
B1 B4 H4 121.7
B11 B5 B4 107.4(3)
B11 B5 B6 59.8(2)
B4 B5 B6 108.2(3)
B11 B5 B10 60.2(2)
B4 B5 B10 60.3(2)
B6 B5 B10 109.1(2)
B11 B5 B1 106.8(3)
B4 B5 B1 60.5(3)
B6 B5 B1 59.4(2)
B10 B5 B1 108.9(3)
B11 B5 H5 122.5
B4 B5 H5 121.6
B6 B5 H5 121.5
B10 B5 H5 120.7
B1 B5 H5 121.9
C7 B6 B2 58.76(19)
C7 B6 B11 57.76(18)
B2 B6 B11 107.1(2)
C7 B6 B1 103.9(3)
B2 B6 B1 59.4(2)
B11 B6 B1 107.3(3)
C7 B6 B5 103.6(2)
B2 B6 B5 107.8(3)
B11 B6 B5 59.3(2)
B1 B6 B5 60.5(3)
C7 B6 H6 125.5
B2 B6 H6 121.7
B11 B6 H6 122.3
B1 B6 H6 122.6
B5 B6 H6 122.6
C8 B9 B10 106.2(2)
C8 B9 B3 59.12(17)
B10 B9 B3 108.0(2)
C8 B9 B4 105.0(2)
B10 B9 B4 60.4(2)
B3 B9 B4 59.0(2)
C8 B9 Al1 68.70(13)
B10 B9 Al1 65.66(16)
B3 B9 Al1 123.19(19)
B4 B9 Al1 121.1(2)
C8 B9 H9 123.9
B10 B9 H9 123.3
B3 B9 H9 119.2
B4 B9 H9 120.9
Al1 B9 H9 107.2
B9 B10 B11 105.4(2)
B9 B10 B4 60.1(2)
B11 B10 B4 105.8(3)
B9 B10 B5 106.9(3)
B11 B10 B5 59.1(2)
B4 B10 B5 59.3(2)
B9 B10 Al1 67.65(15)
B11 B10 Al1 66.28(16)
B4 B10 Al1 122.5(2)
B5 B10 Al1 121.2(2)
B9 B10 H10 123.2
B11 B10 H10 124.7
B4 B10 H10 119.8
B5 B10 H10 120.2
Al1 B10 H10 107.5
C7 B11 B5 105.7(3)
C7 B11 B6 59.02(19)
B5 B11 B6 60.8(2)
C7 B11 B10 106.6(2)
B5 B11 B10 60.7(2)
B6 B11 B10 110.3(3)
C7 B11 Al1 69.66(14)
B5 B11 Al1 122.7(2)
B6 B11 Al1 125.3(2)
B10 B11 Al1 66.36(16)
C7 B11 H11 124.0
B5 B11 H11 120.0
B6 B11 H11 117.5
B10 B11 H11 122.6
Al1 B11 H11 105.7
C13 C7 C8 115.6(2)
C13 C7 B11 115.9(2)
C8 C7 B11 110.7(2)
C13 C7 B2 124.9(2)
C8 C7 B2 63.17(18)
B11 C7 B2 114.5(2)
C13 C7 B6 127.0(2)
C8 C7 B6 112.6(2)
B11 C7 B6 63.2(2)
B2 C7 B6 62.3(2)
C13 C7 Al1 91.44(16)
C8 C7 Al1 69.14(13)
B11 C7 Al1 66.43(14)
B2 C7 Al1 128.83(18)
B6 C7 Al1 126.14(19)
C12 C8 C7 122.9(2)
C12 C8 B9 120.0(2)
C7 C8 B9 111.0(2)
C12 C8 B3 115.0(3)
C7 C8 B3 109.6(2)
B9 C8 B3 63.09(18)
C12 C8 B2 113.7(2)
C7 C8 B2 60.38(18)
B9 C8 B2 114.5(2)
B3 C8 B2 62.00(18)
C12 C8 Al1 108.3(2)
C7 C8 Al1 68.86(13)
B9 C8 Al1 67.42(14)
B3 C8 Al1 125.59(19)
B2 C8 Al1 126.00(19)
C8 C12 H12A 109.5
C8 C12 H12B 109.5
H12A C12 H12B 109.5
C8 C12 H12C 109.5
H12A C12 H12C 109.5
H12B C12 H12C 109.5
C7 C13 N1 103.4(2)
C7 C13 H13A 111.1
N1 C13 H13A 111.1
C7 C13 H13B 111.1
N1 C13 H13B 111.1
H13A C13 H13B 109.1
N1 C14 H14A 109.5
N1 C14 H14B 109.5
H14A C14 H14B 109.5
N1 C14 H14C 109.5
H14A C14 H14C 109.5
H14B C14 H14C 109.5
N1 C15 H15A 109.5
N1 C15 H15B 109.5
H15A C15 H15B 109.5
N1 C15 H15C 109.5
H15A C15 H15C 109.5
H15B C15 H15C 109.5
Al1 C16 H16A 109.5
Al1 C16 H16B 109.5
H16A C16 H16B 109.5
Al1 C16 H16C 109.5
H16A C16 H16C 109.5
H16B C16 H16C 109.5

loop_
_geom_bond_atom_site_label_1
_geom_bond_atom_site_label_2
_geom_bond_distance
Al1 C16 1.927(3)
Al1 N1 2.063(2)
Al1 B11 2.206(3)
Al1 B10 2.207(4)
Al1 B9 2.240(3)
Al1 C7 2.256(3)
Al1 C8 2.261(3)
N1 C15 1.496(4)
N1 C14 1.499(4)
N1 C13 1.509(3)
B1 B3 1.740(6)
B1 B2 1.742(5)
B1 B6 1.766(6)
B1 B5 1.786(7)
B1 B4 1.787(5)
B1 H1 1.1000
B2 C7 1.688(4)
B2 C8 1.733(4)
B2 B6 1.748(6)
B2 B3 1.771(5)
B2 H2 1.1000
B3 C8 1.706(4)
B3 B4 1.746(6)
B3 B9 1.772(4)
B3 H3 1.1000
B4 B5 1.761(6)
B4 B9 1.773(5)
B4 B10 1.779(6)
B4 H4 1.1000
B5 B11 1.753(6)
B5 B6 1.779(5)
B5 B10 1.781(5)
B5 H5 1.1000
B6 C7 1.692(4)
B6 B11 1.761(5)
B6 H6 1.1000
B9 C8 1.682(4)
B9 B10 1.762(5)
B9 H9 1.1000
B10 B11 1.772(5)
B10 H10 1.1000
B11 C7 1.669(4)
B11 H11 1.1000
C7 C13 1.501(3)
C7 C8 1.618(4)
C8 C12 1.500(4)
C12 H12A 0.9600
C12 H12B 0.9600
C12 H12C 0.9600
C13 H13A 0.9700
C13 H13B 0.9700
C14 H14A 0.9600
C14 H14B 0.9600
C14 H14C 0.9600
C15 H15A 0.9600
C15 H15B 0.9600
C15 H15C 0.9600
C16 H16A 0.9600
C16 H16B 0.9600
C16 H16C 0.9600

loop_
_geom_torsion_atom_site_label_1
_geom_torsion_atom_site_label_2
_geom_torsion_atom_site_label_3
_geom_torsion_atom_site_label_4
_geom_torsion
C16 Al1 N1 C15 67.3(3)
B11 Al1 N1 C15 -78.1(2)
B10 Al1 N1 C15 -84.3(3)
B9 Al1 N1 C15 -152.1(2)
C7 Al1 N1 C15 -116.3(2)
C8 Al1 N1 C15 -152.7(2)
C16 Al1 N1 C14 -55.2(2)
B11 Al1 N1 C14 159.3(2)
B10 Al1 N1 C14 153.2(2)
B9 Al1 N1 C14 85.4(3)
C7 Al1 N1 C14 121.2(2)
C8 Al1 N1 C14 84.8(2)
C16 Al1 N1 C13 -175.55(18)
B11 Al1 N1 C13 39.01(18)
B10 Al1 N1 C13 32.9(3)
B9 Al1 N1 C13 -34.9(2)
C7 Al1 N1 C13 0.82(16)
C8 Al1 N1 C13 -35.51(17)
B3 B1 B2 C7 96.9(3)
B6 B1 B2 C7 -40.3(2)
B5 B1 B2 C7 -2.6(3)
B4 B1 B2 C7 59.8(4)
B3 B1 B2 C8 38.3(2)
B6 B1 B2 C8 -98.9(2)
B5 B1 B2 C8 -61.2(3)
B4 B1 B2 C8 1.2(4)
B3 B1 B2 B6 137.2(3)
B5 B1 B2 B6 37.6(3)
B4 B1 B2 B6 100.1(3)
B6 B1 B2 B3 -137.2(3)
B5 B1 B2 B3 -99.5(3)
B4 B1 B2 B3 -37.1(3)
B2 B1 B3 C8 -39.3(2)
B6 B1 B3 C8 -1.1(4)
B5 B1 B3 C8 62.1(3)
B4 B1 B3 C8 99.0(3)
B2 B1 B3 B4 -138.3(3)
B6 B1 B3 B4 -100.1(3)
B5 B1 B3 B4 -36.8(3)
B6 B1 B3 B2 38.2(3)
B5 B1 B3 B2 101.5(3)
B4 B1 B3 B2 138.3(3)
B2 B1 B3 B9 -100.1(3)
B6 B1 B3 B9 -62.0(3)
B5 B1 B3 B9 1.3(3)
B4 B1 B3 B9 38.2(2)
C7 B2 B3 C8 35.3(2)
B1 B2 B3 C8 135.1(3)
B6 B2 B3 C8 96.6(2)
C7 B2 B3 B1 -99.8(3)
C8 B2 B3 B1 -135.1(3)
B6 B2 B3 B1 -38.5(3)
C7 B2 B3 B4 -61.5(3)
C8 B2 B3 B4 -96.8(3)
B1 B2 B3 B4 38.2(3)
B6 B2 B3 B4 -0.3(3)
C7 B2 B3 B9 2.7(4)
C8 B2 B3 B9 -32.6(2)
B1 B2 B3 B9 102.5(3)
B6 B2 B3 B9 64.0(3)
C8 B3 B4 B5 -62.3(3)
B1 B3 B4 B5 37.7(3)
B2 B3 B4 B5 0.4(3)
B9 B3 B4 B5 -100.4(3)
C8 B3 B4 B9 38.1(2)
B1 B3 B4 B9 138.0(3)
B2 B3 B4 B9 100.8(3)
C8 B3 B4 B10 1.5(3)
B1 B3 B4 B10 101.5(3)
B2 B3 B4 B10 64.2(3)
B9 B3 B4 B10 -36.5(2)
C8 B3 B4 B1 -100.0(3)
B2 B3 B4 B1 -37.3(3)
B9 B3 B4 B1 -138.0(3)
B2 B1 B4 B3 37.9(3)
B6 B1 B4 B3 101.1(3)
B5 B1 B4 B3 137.9(3)
B3 B1 B4 B5 -137.9(3)
B2 B1 B4 B5 -100.0(3)
B6 B1 B4 B5 -36.8(3)
B3 B1 B4 B9 -37.6(3)
B2 B1 B4 B9 0.3(4)
B6 B1 B4 B9 63.5(4)
B5 B1 B4 B9 100.3(3)
B3 B1 B4 B10 -100.6(3)
B2 B1 B4 B10 -62.7(4)
B6 B1 B4 B10 0.5(4)
B5 B1 B4 B10 37.3(3)
B3 B4 B5 B11 62.8(4)
B9 B4 B5 B11 -0.9(4)
B10 B4 B5 B11 -38.9(3)
B1 B4 B5 B11 99.8(3)
B3 B4 B5 B6 -0.4(4)
B9 B4 B5 B6 -64.1(3)
B10 B4 B5 B6 -102.1(3)
B1 B4 B5 B6 36.7(3)
B3 B4 B5 B10 101.7(3)
B9 B4 B5 B10 38.0(2)
B1 B4 B5 B10 138.7(3)
B3 B4 B5 B1 -37.0(3)
B9 B4 B5 B1 -100.7(3)
B10 B4 B5 B1 -138.7(3)
B3 B1 B5 B11 -63.9(3)
B2 B1 B5 B11 0.4(3)
B6 B1 B5 B11 37.9(2)
B4 B1 B5 B11 -100.8(3)
B3 B1 B5 B4 37.0(2)
B2 B1 B5 B4 101.3(3)
B6 B1 B5 B4 138.8(3)
B3 B1 B5 B6 -101.8(3)
B2 B1 B5 B6 -37.5(2)
B4 B1 B5 B6 -138.8(3)
B3 B1 B5 B10 -0.3(4)
B2 B1 B5 B10 64.0(3)
B6 B1 B5 B10 101.5(3)
B4 B1 B5 B10 -37.3(2)
C8 B2 B6 C7 -34.56(19)
B1 B2 B6 C7 -133.2(2)
B3 B2 B6 C7 -95.4(2)
C7 B2 B6 B11 32.9(2)
C8 B2 B6 B11 -1.7(3)
B1 B2 B6 B11 -100.3(3)
B3 B2 B6 B11 -62.5(3)
C7 B2 B6 B1 133.2(2)
C8 B2 B6 B1 98.7(3)
B3 B2 B6 B1 37.9(2)
C7 B2 B6 B5 95.4(3)
C8 B2 B6 B5 60.8(3)
B1 B2 B6 B5 -37.8(3)
B3 B2 B6 B5 0.0(3)
B3 B1 B6 C7 1.1(4)
B2 B1 B6 C7 39.9(2)
B5 B1 B6 C7 -97.9(3)
B4 B1 B6 C7 -61.5(3)
B3 B1 B6 B2 -38.8(3)
B5 B1 B6 B2 -137.9(3)
B4 B1 B6 B2 -101.5(3)
B3 B1 B6 B11 61.2(3)
B2 B1 B6 B11 100.0(3)
B5 B1 B6 B11 -37.8(2)
B4 B1 B6 B11 -1.4(4)
B3 B1 B6 B5 99.0(3)
B2 B1 B6 B5 137.9(3)
B4 B1 B6 B5 36.4(3)
B11 B5 B6 C7 -38.6(2)
B4 B5 B6 C7 61.3(4)
B10 B5 B6 C7 -2.7(4)
B1 B5 B6 C7 98.5(3)
B11 B5 B6 B2 -99.8(3)
B4 B5 B6 B2 0.2(4)
B10 B5 B6 B2 -63.8(4)
B1 B5 B6 B2 37.3(3)
B4 B5 B6 B11 100.0(3)
B10 B5 B6 B11 35.9(3)
B1 B5 B6 B11 137.1(3)
B11 B5 B6 B1 -137.1(3)
B4 B5 B6 B1 -37.1(3)
B10 B5 B6 B1 -101.2(3)
B1 B3 B9 C8 96.6(3)
B4 B3 B9 C8 135.3(3)
B2 B3 B9 C8 33.4(2)
C8 B3 B9 B10 -98.5(2)
B1 B3 B9 B10 -1.8(3)
B4 B3 B9 B10 36.8(2)
B2 B3 B9 B10 -65.1(3)
C8 B3 B9 B4 -135.3(3)
B1 B3 B9 B4 -38.7(2)
B2 B3 B9 B4 -101.9(3)
C8 B3 B9 Al1 -26.2(2)
B1 B3 B9 Al1 70.4(3)
B4 B3 B9 Al1 109.1(3)
B2 B3 B9 Al1 7.2(4)
B3 B4 B9 C8 -38.7(2)
B5 B4 B9 C8 62.0(3)
B10 B4 B9 C8 100.4(2)
B1 B4 B9 C8 -1.7(4)
B3 B4 B9 B10 -139.0(3)
B5 B4 B9 B10 -38.4(3)
B1 B4 B9 B10 -102.1(3)
B5 B4 B9 B3 100.6(3)
B10 B4 B9 B3 139.0(3)
B1 B4 B9 B3 37.0(3)
B3 B4 B9 Al1 -112.6(2)
B5 B4 B9 Al1 -11.9(4)
B10 B4 B9 Al1 26.5(2)
B1 B4 B9 Al1 -75.6(3)
C16 Al1 B9 C8 136.97(17)
N1 Al1 B9 C8 -0.9(2)
B11 Al1 B9 C8 -79.59(15)
B10 Al1 B9 C8 -120.3(2)
C7 Al1 B9 C8 -34.53(14)
C16 Al1 B9 B10 -102.71(19)
N1 Al1 B9 B10 119.44(18)
B11 Al1 B9 B10 40.73(16)
C7 Al1 B9 B10 85.78(16)
C8 Al1 B9 B10 120.3(2)
C16 Al1 B9 B3 161.0(2)
N1 Al1 B9 B3 23.2(3)
B11 Al1 B9 B3 -55.6(3)
B10 Al1 B9 B3 -96.3(3)
C7 Al1 B9 B3 -10.5(2)
C8 Al1 B9 B3 24.0(2)
C16 Al1 B9 B4 -127.9(2)
N1 Al1 B9 B4 94.2(3)
B11 Al1 B9 B4 15.5(2)
B10 Al1 B9 B4 -25.2(2)
C7 Al1 B9 B4 60.6(2)
C8 Al1 B9 B4 95.1(3)
C8 B9 B10 B11 1.2(3)
B3 B9 B10 B11 63.4(3)
B4 B9 B10 B11 99.6(3)
Al1 B9 B10 B11 -55.6(2)
C8 B9 B10 B4 -98.3(2)
B3 B9 B10 B4 -36.2(2)
Al1 B9 B10 B4 -155.2(2)
C8 B9 B10 B5 -60.5(3)
B3 B9 B10 B5 1.6(3)
B4 B9 B10 B5 37.8(2)
Al1 B9 B10 B5 -117.4(2)
C8 B9 B10 Al1 56.88(17)
B3 B9 B10 Al1 118.99(19)
B4 B9 B10 Al1 155.2(2)
B3 B4 B10 B9 37.0(2)
B5 B4 B10 B9 137.0(2)
B1 B4 B10 B9 99.6(3)
B3 B4 B10 B11 -62.0(3)
B5 B4 B10 B11 38.0(2)
B9 B4 B10 B11 -99.0(2)
B1 B4 B10 B11 0.6(4)
B3 B4 B10 B5 -100.0(3)
B9 B4 B10 B5 -137.0(2)
B1 B4 B10 B5 -37.4(3)
B3 B4 B10 Al1 9.6(4)
B5 B4 B10 Al1 109.6(3)
B9 B4 B10 Al1 -27.4(2)
B1 B4 B10 Al1 72.2(3)
B11 B5 B10 B9 98.2(3)
B4 B5 B10 B9 -38.1(2)
B6 B5 B10 B9 62.4(4)
B1 B5 B10 B9 -0.8(3)
B4 B5 B10 B11 -136.3(3)
B6 B5 B10 B11 -35.8(3)
B1 B5 B10 B11 -99.0(3)
B11 B5 B10 B4 136.3(3)
B6 B5 B10 B4 100.6(4)
B1 B5 B10 B4 37.4(3)
B11 B5 B10 Al1 24.5(3)
B4 B5 B10 Al1 -111.8(3)
B6 B5 B10 Al1 -11.3(5)
B1 B5 B10 Al1 -74.5(4)
C16 Al1 B10 B9 99.33(18)
N1 Al1 B10 B9 -111.31(19)
B11 Al1 B10 B9 -119.6(2)
C7 Al1 B10 B9 -81.34(15)
C8 Al1 B10 B9 -38.05(14)
C16 Al1 B10 B11 -141.03(19)
N1 Al1 B10 B11 8.3(3)
B9 Al1 B10 B11 119.6(2)
C7 Al1 B10 B11 38.30(17)
C8 Al1 B10 B11 81.59(18)
C16 Al1 B10 B4 124.9(2)
N1 Al1 B10 B4 -85.8(3)
B11 Al1 B10 B4 -94.1(3)
B9 Al1 B10 B4 25.5(2)
C7 Al1 B10 B4 -55.8(2)
C8 Al1 B10 B4 -12.5(2)
C16 Al1 B10 B5 -163.9(3)
N1 Al1 B10 B5 -14.6(4)
B11 Al1 B10 B5 -22.9(3)
B9 Al1 B10 B5 96.8(3)
C7 Al1 B10 B5 15.4(3)
C8 Al1 B10 B5 58.7(3)
B4 B5 B11 C7 -61.6(3)
B6 B5 B11 C7 39.7(2)
B10 B5 B11 C7 -100.6(3)
B1 B5 B11 C7 2.0(3)
B4 B5 B11 B6 -101.3(3)
B10 B5 B11 B6 -140.3(3)
B1 B5 B11 B6 -37.7(3)
B4 B5 B11 B10 38.9(3)
B6 B5 B11 B10 140.3(3)
B1 B5 B11 B10 102.5(3)
B4 B5 B11 Al1 14.0(4)
B6 B5 B11 Al1 115.3(3)
B10 B5 B11 Al1 -25.0(3)
B1 B5 B11 Al1 77.6(3)
B2 B6 B11 C7 -33.3(2)
B1 B6 B11 C7 -95.8(3)
B5 B6 B11 C7 -134.1(3)
C7 B6 B11 B5 134.1(3)
B2 B6 B11 B5 100.9(3)
B1 B6 B11 B5 38.3(3)
C7 B6 B11 B10 97.7(2)
B2 B6 B11 B10 64.4(3)
B1 B6 B11 B10 1.9(3)
B5 B6 B11 B10 -36.5(3)
C7 B6 B11 Al1 22.9(2)
B2 B6 B11 Al1 -10.4(4)
B1 B6 B11 Al1 -72.9(3)
B5 B6 B11 Al1 -111.3(3)
B9 B10 B11 C7 -1.7(3)
B4 B10 B11 C7 60.9(3)
B5 B10 B11 C7 99.0(3)
Al1 B10 B11 C7 -58.21(19)
B9 B10 B11 B5 -100.7(3)
B4 B10 B11 B5 -38.1(3)
Al1 B10 B11 B5 -157.2(3)
B9 B10 B11 B6 -64.2(3)
B4 B10 B11 B6 -1.6(3)
B5 B10 B11 B6 36.5(3)
Al1 B10 B11 B6 -120.7(2)
B9 B10 B11 Al1 56.50(19)
B4 B10 B11 Al1 119.1(2)
B5 B10 B11 Al1 157.2(3)
C16 Al1 B11 C7 -167.0(2)
N1 Al1 B11 C7 -54.61(15)
B10 Al1 B11 C7 119.7(2)
B9 Al1 B11 C7 79.50(16)
C8 Al1 B11 C7 34.49(14)
C16 Al1 B11 B5 96.9(4)
N1 Al1 B11 B5 -150.6(3)
B10 Al1 B11 B5 23.7(3)
B9 Al1 B11 B5 -16.5(3)
C7 Al1 B11 B5 -96.0(3)
C8 Al1 B11 B5 -61.5(3)
C16 Al1 B11 B6 172.1(2)
N1 Al1 B11 B6 -75.4(3)
B10 Al1 B11 B6 98.9(3)
B9 Al1 B11 B6 58.7(3)
C7 Al1 B11 B6 -20.8(2)
C8 Al1 B11 B6 13.7(3)
C16 Al1 B11 B10 73.3(3)
N1 Al1 B11 B10 -174.31(19)
B9 Al1 B11 B10 -40.20(18)
C7 Al1 B11 B10 -119.7(2)
C8 Al1 B11 B10 -85.22(19)
B5 B11 C7 C13 -160.8(2)
B6 B11 C7 C13 -120.2(3)
B10 B11 C7 C13 135.7(3)
Al1 B11 C7 C13 79.6(2)
B5 B11 C7 C8 65.0(3)
B6 B11 C7 C8 105.7(2)
B10 B11 C7 C8 1.6(3)
Al1 B11 C7 C8 -54.56(18)
B5 B11 C7 B2 -4.0(3)
B6 B11 C7 B2 36.6(3)
B10 B11 C7 B2 -67.4(3)
Al1 B11 C7 B2 -123.6(2)
B5 B11 C7 B6 -40.6(2)
B10 B11 C7 B6 -104.1(3)
Al1 B11 C7 B6 -160.2(2)
B5 B11 C7 Al1 119.6(2)
B6 B11 C7 Al1 160.2(2)
B10 B11 C7 Al1 56.1(2)
C8 B2 C7 C13 -103.7(3)
B1 B2 C7 C13 158.7(3)
B6 B2 C7 C13 117.5(3)
B3 B2 C7 C13 -139.8(3)
B1 B2 C7 C8 -97.6(3)
B6 B2 C7 C8 -138.8(2)
B3 B2 C7 C8 -36.1(2)
C8 B2 C7 B11 101.8(2)
B1 B2 C7 B11 4.2(3)
B6 B2 C7 B11 -37.0(2)
B3 B2 C7 B11 65.7(3)
C8 B2 C7 B6 138.8(2)
B1 B2 C7 B6 41.2(2)
B3 B2 C7 B6 102.7(3)
C8 B2 C7 Al1 23.2(2)
B1 B2 C7 Al1 -74.4(3)
B6 B2 C7 Al1 -115.6(3)
B3 B2 C7 Al1 -13.0(4)
B2 B6 C7 C13 -114.4(3)
B11 B6 C7 C13 103.4(3)
B1 B6 C7 C13 -154.7(3)
B5 B6 C7 C13 142.9(3)
B2 B6 C7 C8 39.5(2)
B11 B6 C7 C8 -102.6(2)
B1 B6 C7 C8 -0.7(3)
B5 B6 C7 C8 -63.2(3)
B2 B6 C7 B11 142.2(2)
B1 B6 C7 B11 101.9(3)
B5 B6 C7 B11 39.4(3)
B11 B6 C7 B2 -142.2(2)
B1 B6 C7 B2 -40.3(2)
B5 B6 C7 B2 -102.7(3)
B2 B6 C7 Al1 119.6(2)
B11 B6 C7 Al1 -22.6(2)
B1 B6 C7 Al1 79.3(3)
B5 B6 C7 Al1 16.8(4)
C16 Al1 C7 C13 18.0(7)
N1 Al1 C7 C13 -0.81(15)
B11 Al1 C7 C13 -117.8(2)
B10 Al1 C7 C13 -158.9(2)
B9 Al1 C7 C13 152.85(19)
C8 Al1 C7 C13 116.9(2)
C16 Al1 C7 C8 -98.9(7)
N1 Al1 C7 C8 -117.70(16)
B11 Al1 C7 C8 125.4(2)
B10 Al1 C7 C8 84.26(16)
B9 Al1 C7 C8 35.96(14)
C16 Al1 C7 B11 135.7(7)
N1 Al1 C7 B11 116.94(18)
B10 Al1 C7 B11 -41.10(19)
B9 Al1 C7 B11 -89.40(18)
C8 Al1 C7 B11 -125.4(2)
C16 Al1 C7 B2 -121.0(6)
N1 Al1 C7 B2 -139.8(3)
B11 Al1 C7 B2 103.3(3)
B10 Al1 C7 B2 62.2(3)
B9 Al1 C7 B2 13.9(2)
C8 Al1 C7 B2 -22.1(2)
C16 Al1 C7 B6 157.7(6)
N1 Al1 C7 B6 138.9(3)
B11 Al1 C7 B6 22.0(3)
B10 Al1 C7 B6 -19.1(3)
B9 Al1 C7 B6 -67.4(3)
C8 Al1 C7 B6 -103.4(3)
C13 C7 C8 C12 17.4(4)
B11 C7 C8 C12 151.7(3)
B2 C7 C8 C12 -100.5(3)
B6 C7 C8 C12 -139.7(3)
Al1 C7 C8 C12 98.6(3)
C13 C7 C8 B9 -135.1(2)
B11 C7 C8 B9 -0.8(3)
B2 C7 C8 B9 107.0(2)
B6 C7 C8 B9 67.8(3)
Al1 C7 C8 B9 -53.86(17)
C13 C7 C8 B3 157.1(2)
B11 C7 C8 B3 -68.6(3)
B2 C7 C8 B3 39.2(2)
B6 C7 C8 B3 0.0(3)
Al1 C7 C8 B3 -121.7(2)
C13 C7 C8 B2 117.9(3)
B11 C7 C8 B2 -107.8(3)
B6 C7 C8 B2 -39.2(2)
Al1 C7 C8 B2 -160.85(19)
C13 C7 C8 Al1 -81.2(2)
B11 C7 C8 Al1 53.04(19)
B2 C7 C8 Al1 160.85(19)
B6 C7 C8 Al1 121.7(2)
B10 B9 C8 C12 -153.7(3)
B3 B9 C8 C12 104.7(3)
B4 B9 C8 C12 143.3(3)
Al1 B9 C8 C12 -98.7(2)
B10 B9 C8 C7 -0.3(3)
B3 B9 C8 C7 -101.9(3)
B4 B9 C8 C7 -63.3(3)
Al1 B9 C8 C7 54.66(17)
B10 B9 C8 B3 101.6(3)
B4 B9 C8 B3 38.6(3)
Al1 B9 C8 B3 156.6(2)
B10 B9 C8 B2 65.7(3)
B3 B9 C8 B2 -35.9(3)
B4 B9 C8 B2 2.7(3)
Al1 B9 C8 B2 120.7(2)
B10 B9 C8 Al1 -54.99(18)
B3 B9 C8 Al1 -156.6(2)
B4 B9 C8 Al1 -118.0(2)
B1 B3 C8 C12 143.9(3)
B4 B3 C8 C12 -151.9(3)
B2 B3 C8 C12 104.7(3)
B9 B3 C8 C12 -112.5(3)
B1 B3 C8 C7 0.7(3)
B4 B3 C8 C7 64.9(3)
B2 B3 C8 C7 -38.5(2)
B9 B3 C8 C7 104.3(2)
B1 B3 C8 B9 -103.6(3)
B4 B3 C8 B9 -39.4(2)
B2 B3 C8 B9 -142.8(3)
B1 B3 C8 B2 39.2(3)
B4 B3 C8 B2 103.4(3)
B9 B3 C8 B2 142.8(3)
B1 B3 C8 Al1 -76.8(3)
B4 B3 C8 Al1 -12.6(3)
B2 B3 C8 Al1 -116.0(2)
B9 B3 C8 Al1 26.8(2)
C7 B2 C8 C12 115.6(3)
B1 B2 C8 C12 -145.7(3)
B6 B2 C8 C12 151.3(3)
B3 B2 C8 C12 -106.8(3)
B1 B2 C8 C7 98.7(3)
B6 B2 C8 C7 35.7(2)
B3 B2 C8 C7 137.6(3)
C7 B2 C8 B9 -101.2(2)
B1 B2 C8 B9 -2.5(3)
B6 B2 C8 B9 -65.6(3)
B3 B2 C8 B9 36.3(3)
C7 B2 C8 B3 -137.6(3)
B1 B2 C8 B3 -38.9(3)
B6 B2 C8 B3 -101.9(3)
C7 B2 C8 Al1 -22.2(2)
B1 B2 C8 Al1 76.5(3)
B6 B2 C8 Al1 13.4(3)
B3 B2 C8 Al1 115.4(3)
C16 Al1 C8 C12 44.3(3)
N1 Al1 C8 C12 -65.0(2)
B11 Al1 C8 C12 -155.0(2)
B10 Al1 C8 C12 156.0(2)
B9 Al1 C8 C12 115.7(3)
C7 Al1 C8 C12 -119.0(2)
C16 Al1 C8 C7 163.4(2)
N1 Al1 C8 C7 54.07(14)
B11 Al1 C8 C7 -35.94(15)
B10 Al1 C8 C7 -84.97(16)
B9 Al1 C8 C7 -125.3(2)
C16 Al1 C8 B9 -71.3(2)
N1 Al1 C8 B9 179.36(16)
B11 Al1 C8 B9 89.35(17)
B10 Al1 C8 B9 40.32(16)
C7 Al1 C8 B9 125.3(2)
C16 Al1 C8 B3 -97.1(3)
N1 Al1 C8 B3 153.5(2)
B11 Al1 C8 B3 63.5(2)
B10 Al1 C8 B3 14.5(2)
B9 Al1 C8 B3 -25.8(2)
C7 Al1 C8 B3 99.5(3)
C16 Al1 C8 B2 -176.0(2)
N1 Al1 C8 B2 74.7(2)
B11 Al1 C8 B2 -15.3(2)
B10 Al1 C8 B2 -64.3(2)
B9 Al1 C8 B2 -104.6(3)
C7 Al1 C8 B2 20.64(19)
C8 C7 C13 N1 68.5(3)
B11 C7 C13 N1 -63.3(3)
B2 C7 C13 N1 142.5(3)
B6 C7 C13 N1 -138.2(3)
Al1 C7 C13 N1 1.0(2)
C15 N1 C13 C7 115.2(3)
C14 N1 C13 C7 -124.9(2)
Al1 N1 C13 C7 -1.2(2)
